data_4324966
loop_
_publ_author_name
'Xuliang Dai'
'Seok-Bong Choi'
'Christopher W. Braun'
'Pooja Vaidya'
'Svetlana Kilina'
'Angel Ugrinov'
'Douglas L. Schulz'
'Philip Boudjouk'

_publ_contact_author
;
Xuliang Dai
Center for Nanoscale Science and Engineering
North Dakota State University
1735 NDSU Research Park Drive
Fargo, ND 58108
USA
;
_publ_contact_author_email xuliang.dai@ndsu.edu
_publ_contact_author_fax 'Intl. Code + (000)000-0000'
_publ_contact_author_phone 'Intl. Code + (000)000-0000'
_publ_section_title
;
 Halide Coordination of Perhalocyclohexasilane Si6X12 (X = Cl or Br)
;
_journal_name_full 'Inorganic Chemistry'
_journal_page_first 4047
_journal_page_last 4053
_journal_paper_doi 10.1021/ic102535n
_journal_volume 50
_journal_year 2011
_chemical_formula_sum 'C33 H74 Cl14 I2 N2 Si6'
_chemical_formula_weight 1417.58
_chemical_name_systematic
; 
 ? 
;
_space_group_IT_number 14
_symmetry_cell_setting monoclinic
_symmetry_space_group_name_Hall '-P 2yn'
_symmetry_space_group_name_H-M 'P 1 21/n 1'
_atom_sites_solution_hydrogens geom
_atom_sites_solution_primary direct
_atom_sites_solution_secondary difmap
_audit_creation_method SHELXL-97
_cell_angle_alpha 90.00
_cell_angle_beta 97.360(8)
_cell_angle_gamma 90.00
_cell_formula_units_Z 4
_cell_length_a 18.115(7)
_cell_length_b 19.081(7)
_cell_length_c 18.331(7)
_cell_measurement_reflns_used 2359
_cell_measurement_temperature 273(2)
_cell_measurement_theta_max 23.21
_cell_measurement_theta_min 2.85
_cell_volume 6284(4)
_computing_cell_refinement 'Bruker SMART'
_computing_data_collection 'Bruker SMART'
_computing_data_reduction 'Bruker SAINT'
_computing_molecular_graphics 'Bruker SHELXTL'
_computing_publication_material 'Bruker SHELXTL'
_computing_structure_refinement 'SHELXL-97 (Sheldrick, 1997)'
_computing_structure_solution 'SHELXS-97 (Sheldrick, 1990)'
_diffrn_ambient_temperature 253(2)
_diffrn_measured_fraction_theta_full 0.995
_diffrn_measured_fraction_theta_max 0.995
_diffrn_measurement_device_type 'CCD area detector'
_diffrn_measurement_method 'phi and omega scans'
_diffrn_radiation_monochromator graphite
_diffrn_radiation_source 'fine-focus sealed tube'
_diffrn_radiation_type MoK\a
_diffrn_radiation_wavelength 0.71073
_diffrn_reflns_av_R_equivalents 0.0664
_diffrn_reflns_av_sigmaI/netI 0.0639
_diffrn_reflns_limit_h_max 22
_diffrn_reflns_limit_h_min -22
_diffrn_reflns_limit_k_max 22
_diffrn_reflns_limit_k_min -23
_diffrn_reflns_limit_l_max 22
_diffrn_reflns_limit_l_min -22
_diffrn_reflns_number 51767
_diffrn_reflns_theta_full 26.06
_diffrn_reflns_theta_max 26.06
_diffrn_reflns_theta_min 1.49
_exptl_absorpt_coefficient_mu 1.736
_exptl_absorpt_correction_T_max 0.6239
_exptl_absorpt_correction_T_min 0.4222
_exptl_absorpt_correction_type numerical
_exptl_crystal_colour colorless
_exptl_crystal_density_diffrn 1.498
_exptl_crystal_description rod
_exptl_crystal_F_000 2856
_exptl_crystal_size_max 0.60
_exptl_crystal_size_mid 0.42
_exptl_crystal_size_min 0.30
_refine_diff_density_max 1.027
_refine_diff_density_min -0.795
_refine_diff_density_rms 0.157
_refine_ls_extinction_method none
_refine_ls_goodness_of_fit_ref 1.046
_refine_ls_hydrogen_treatment mixed
_refine_ls_matrix_type full
_refine_ls_number_parameters 514
_refine_ls_number_reflns 12371
_refine_ls_number_restraints 1
_refine_ls_restrained_S_all 1.047
_refine_ls_R_factor_all 0.1376
_refine_ls_R_factor_gt 0.0759
_refine_ls_shift/su_max 0.065
_refine_ls_shift/su_mean 0.005
_refine_ls_structure_factor_coef Fsqd
_refine_ls_weighting_details 'calc w=1/[\s^2^(Fo^2^)+(0.1790P)^2^+1.7443P] where P=(Fo^2^+2Fc^2^)/3'
_refine_ls_weighting_scheme calc
_refine_ls_wR_factor_gt 0.2380
_refine_ls_wR_factor_ref 0.2947
_reflns_number_gt 6595
_reflns_number_total 12371
_reflns_threshold_expression >2sigma(I)
_cod_data_source_file ic102535n_si_003_3.cif
_cod_data_source_block Si6Cl12I2
_cod_database_code 4324966

loop_
_symmetry_equiv_pos_as_xyz
'x, y, z'
'-x+1/2, y+1/2, -z+1/2'
'-x, -y, -z'
'x-1/2, -y-1/2, z-1/2'

loop_
_atom_site_label
_atom_site_type_symbol
_atom_site_fract_x
_atom_site_fract_y
_atom_site_fract_z
_atom_site_U_iso_or_equiv
_atom_site_adp_type
_atom_site_occupancy
_atom_site_symmetry_multiplicity
_atom_site_calc_flag
_atom_site_refinement_flags
I1 I 0.47996(4) 0.11422(4) 0.85957(4) 0.0794(3) Uani 1 1 d .
I2 I 0.45511(3) 0.29344(3) 0.68777(4) 0.0735(3) Uani 1 1 d .
Si1 Si 0.34463(14) 0.22193(15) 0.79576(15) 0.0693(7) Uani 1 1 d .
Si2 Si 0.44122(16) 0.28126(14) 0.86519(15) 0.0712(7) Uani 1 1 d .
Si3 Si 0.56370(15) 0.26524(17) 0.83877(16) 0.0771(8) Uani 1 1 d .
Si4 Si 0.36881(16) 0.14411(16) 0.70319(16) 0.0763(7) Uani 1 1 d .
Si5 Si 0.58882(16) 0.18500(18) 0.74877(18) 0.0844(9) Uani 1 1 d .
Si6 Si 0.4914(2) 0.12322(17) 0.68206(19) 0.0928(10) Uani 1 1 d .
Cl1 Cl 0.26671(16) 0.29464(19) 0.7498(2) 0.1121(12) Uani 1 1 d .
Cl2 Cl 0.66936(19) 0.1138(2) 0.7942(2) 0.1330(15) Uani 1 1 d .
Cl3 Cl 0.28189(16) 0.17151(19) 0.86734(19) 0.1087(11) Uani 1 1 d .
Cl4 Cl 0.4355(2) 0.26328(19) 0.97680(16) 0.1107(11) Uani 1 1 d .
Cl5 Cl 0.4166(3) 0.38765(15) 0.8590(2) 0.1189(12) Uani 1 1 d .
Cl6 Cl 0.64845(17) 0.2359(2) 0.6741(2) 0.1183(12) Uani 1 1 d .
Cl7 Cl 0.6068(2) 0.3633(2) 0.8173(2) 0.1253(13) Uani 1 1 d .
Cl8 Cl 0.3064(2) 0.1751(2) 0.60545(18) 0.1135(11) Uani 1 1 d .
Cl9 Cl 0.3196(2) 0.04763(18) 0.7204(2) 0.1213(12) Uani 1 1 d .
Cl10 Cl 0.6322(2) 0.2433(2) 0.9371(2) 0.1288(14) Uani 1 1 d .
Cl11 Cl 0.4963(3) 0.1379(3) 0.5698(2) 0.1443(15) Uani 1 1 d .
Cl12 Cl 0.5148(4) 0.0173(2) 0.6907(3) 0.173(2) Uani 1 1 d .
C0 C 0.8905(13) -0.0752(11) 0.8605(12) 0.191(9) Uani 1 1 d .
H0A H 0.8667 -0.1205 0.8524 0.230 Uiso 1 1 calc R
H0B H 0.9337 -0.0751 0.8343 0.230 Uiso 1 1 calc R
ClB Cl 0.8301(4) -0.0128(3) 0.8223(3) 0.179(2) Uani 1 1 d .
ClA Cl 0.9183(7) -0.0676(6) 0.9452(4) 0.367(9) Uani 1 1 d .
N1 N 0.2344(4) 0.4409(4) 0.5608(4) 0.0634(18) Uani 1 1 d .
N1A N 0.7408(5) 0.5402(5) 0.9637(5) 0.086(2) Uani 1 1 d .
C15 C 0.3312(8) 0.3704(9) 0.5023(8) 0.128(6) Uani 1 1 d .
H15A H 0.3631 0.3676 0.5489 0.154 Uiso 1 1 calc R
H15B H 0.3486 0.4116 0.4786 0.154 Uiso 1 1 calc R
C14 C 0.3441(7) 0.4932(9) 0.6396(10) 0.148(7) Uani 1 1 d .
H14A H 0.3728 0.4852 0.5992 0.178 Uiso 1 1 calc R
H14B H 0.3518 0.4506 0.6684 0.178 Uiso 1 1 calc R
C7A C 0.6580(9) 0.4604(9) 1.0254(10) 0.139(6) Uani 1 1 d .
H7A1 H 0.6887 0.4744 1.0703 0.167 Uiso 1 1 calc R
H7A2 H 0.6824 0.4189 1.0094 0.167 Uiso 1 1 calc R
C13 C 0.3612(8) 0.3183(10) 0.4637(9) 0.143(6) Uani 1 1 d .
H13A H 0.3545 0.2764 0.4922 0.171 Uiso 1 1 calc R
H13B H 0.3259 0.3138 0.4194 0.171 Uiso 1 1 calc R
C12 C 0.2904(9) 0.4768(14) 0.6092(15) 0.29(2) Uani 1 1 d .
H12A H 0.2761 0.5233 0.5914 0.345 Uiso 1 1 calc R
H12B H 0.2652 0.4719 0.6525 0.345 Uiso 1 1 calc R
C11 C 0.1049(10) 0.5633(9) 0.4322(11) 0.152(7) Uani 1 1 d .
H11A H 0.0741 0.5396 0.3925 0.183 Uiso 1 1 calc R
H11B H 0.0730 0.5963 0.4535 0.183 Uiso 1 1 calc R
C6A C 0.7935(13) 0.4876(11) 0.9445(13) 0.181(9) Uani 1 1 d .
H6A1 H 0.8366 0.5153 0.9363 0.218 Uiso 1 1 calc R
H6A2 H 0.8080 0.4635 0.9907 0.218 Uiso 1 1 calc R
C5A C 0.6761(16) 0.5028(10) 0.984(2) 0.32(2) Uani 1 1 d .
H5A1 H 0.6428 0.5412 0.9908 0.380 Uiso 1 1 calc R
H5A2 H 0.6559 0.4825 0.9367 0.380 Uiso 1 1 calc R
C10 C 0.1564(12) 0.6019(12) 0.4008(12) 0.184(9) Uani 1 1 d .
H10A H 0.1312 0.6351 0.3669 0.276 Uiso 1 1 calc R
H10B H 0.1860 0.5712 0.3749 0.276 Uiso 1 1 calc R
H10C H 0.1879 0.6264 0.4385 0.276 Uiso 1 1 calc R
C9 C 0.2754(8) 0.3929(14) 0.5223(14) 0.264(18) Uani 1 1 d .
H9A H 0.2581 0.3498 0.5426 0.317 Uiso 1 1 calc R
H9B H 0.2457 0.3965 0.4745 0.317 Uiso 1 1 calc R
C4A C 0.7186(14) 0.5831(12) 0.8938(14) 0.187(9) Uani 1 1 d .
H4A1 H 0.7651 0.5959 0.8764 0.224 Uiso 1 1 calc R
H4A2 H 0.6946 0.5500 0.8582 0.224 Uiso 1 1 calc R
C8 C 0.1288(9) 0.3855(10) 0.6254(14) 0.172(9) Uani 1 1 d .
H8A H 0.1052 0.3679 0.5785 0.207 Uiso 1 1 calc R
H8B H 0.1076 0.4320 0.6278 0.207 Uiso 1 1 calc R
C3A C 0.7627(11) 0.5818(11) 1.0282(12) 0.162(7) Uani 1 1 d .
H3A1 H 0.7747 0.5511 1.0702 0.194 Uiso 1 1 calc R
H3A2 H 0.7212 0.6112 1.0377 0.194 Uiso 1 1 calc R
C7 C 0.1278(9) 0.5112(9) 0.4878(10) 0.151(6) Uani 1 1 d .
H7A H 0.1105 0.5300 0.5318 0.181 Uiso 1 1 calc R
H7B H 0.0956 0.4716 0.4736 0.181 Uiso 1 1 calc R
C6 C 0.1885(9) 0.4838(14) 0.5109(17) 0.30(2) Uani 1 1 d .
H6A H 0.2190 0.5257 0.5148 0.364 Uiso 1 1 calc R
H6B H 0.1990 0.4623 0.4654 0.364 Uiso 1 1 calc R
C5 C 0.0806(9) 0.3571(15) 0.6617(12) 0.199(11) Uani 1 1 d .
H5A H 0.1087 0.3691 0.7087 0.239 Uiso 1 1 calc R
H5B H 0.0464 0.3961 0.6524 0.239 Uiso 1 1 calc R
C4 C 0.1807(11) 0.4056(18) 0.6011(15) 0.27(2) Uani 1 1 d .
H4A H 0.1971 0.3590 0.5894 0.330 Uiso 1 1 calc R
H4B H 0.2086 0.4149 0.6489 0.330 Uiso 1 1 calc R
C3 C 0.4243(12) 0.3083(12) 0.4408(12) 0.190(9) Uani 1 1 d .
H3A H 0.4251 0.2626 0.4190 0.285 Uiso 1 1 calc R
H3B H 0.4632 0.3116 0.4814 0.285 Uiso 1 1 calc R
H3C H 0.4318 0.3432 0.4048 0.285 Uiso 1 1 calc R
C2 C 0.0366(13) 0.3232(17) 0.6900(17) 0.277(19) Uani 1 1 d .
H2A H 0.0125 0.3526 0.7223 0.416 Uiso 1 1 calc R
H2B H 0.0620 0.2857 0.7178 0.416 Uiso 1 1 calc R
H2C H 0.0001 0.3042 0.6528 0.416 Uiso 1 1 calc R
C1 C 0.3971(11) 0.5300(11) 0.6803(13) 0.192(10) Uani 1 1 d .
H1A H 0.3641 0.5643 0.6979 0.230 Uiso 1 1 calc R
H1B H 0.4054 0.4967 0.7205 0.230 Uiso 1 1 calc R
C11A C 0.8437(16) 0.3546(14) 0.8216(13) 0.223(12) Uani 1 1 d .
H11C H 0.8863 0.3242 0.8241 0.335 Uiso 1 1 calc R
H11D H 0.8431 0.3852 0.7799 0.335 Uiso 1 1 calc R
H11E H 0.7991 0.3269 0.8165 0.335 Uiso 1 1 calc R
C10A C 0.5964(15) 0.4297(11) 1.0546(17) 0.251(16) Uani 1 1 d .
H10D H 0.5716 0.4704 1.0719 0.301 Uiso 1 1 calc R
H10E H 0.5649 0.4150 1.0105 0.301 Uiso 1 1 calc R
C9A C 0.8259(13) 0.625(2) 1.0204(13) 0.242(16) Uani 1 1 d .
H9A1 H 0.8695 0.5975 1.0148 0.290 Uiso 1 1 calc R
H9A2 H 0.8157 0.6566 0.9785 0.290 Uiso 1 1 calc R
C8A C 0.7931(15) 0.4404(12) 0.8985(18) 0.233(15) Uani 1 1 d .
H8A1 H 0.7775 0.4637 0.8520 0.280 Uiso 1 1 calc R
H8A2 H 0.7514 0.4112 0.9075 0.280 Uiso 1 1 calc R
C16 C 0.4529(15) 0.5623(19) 0.6961(17) 0.284(19) Uani 1 1 d .
H16A H 0.4620 0.5678 0.7485 0.426 Uiso 1 1 calc R
H16B H 0.4480 0.6076 0.6732 0.426 Uiso 1 1 calc R
H16C H 0.4937 0.5376 0.6793 0.426 Uiso 1 1 calc R
C13A C 0.6403(15) 0.6638(19) 0.8081(19) 0.264(19) Uani 1 1 d D
H13C H 0.6768 0.6912 0.7861 0.316 Uiso 1 1 calc R
H13D H 0.6317 0.6213 0.7792 0.316 Uiso 1 1 calc R
C12A C 0.5838(15) 0.3846(14) 1.0990(14) 0.228(13) Uani 1 1 d .
H12C H 0.5311 0.3776 1.0964 0.342 Uiso 1 1 calc R
H12D H 0.6033 0.3995 1.1477 0.342 Uiso 1 1 calc R
H12E H 0.6072 0.3415 1.0877 0.342 Uiso 1 1 calc R
C2A C 0.6752(13) 0.6427(16) 0.8858(15) 0.235(14) Uani 1 1 d .
H2A1 H 0.7055 0.6816 0.9063 0.283 Uiso 1 1 calc R
H2A2 H 0.6352 0.6369 0.9157 0.283 Uiso 1 1 calc R
C1A C 0.836(2) 0.6639(19) 1.0878(19) 0.261(18) Uani 1 1 d .
H1A1 H 0.7959 0.6979 1.0888 0.313 Uiso 1 1 calc R
H1A2 H 0.8353 0.6324 1.1293 0.313 Uiso 1 1 calc R
C14A C 0.902(2) 0.696(3) 1.091(2) 0.38(4) Uani 1 1 d .
H14C H 0.9140 0.7177 1.1383 0.575 Uiso 1 1 calc R
H14D H 0.8991 0.7319 1.0534 0.575 Uiso 1 1 calc R
H14E H 0.9394 0.6629 1.0829 0.575 Uiso 1 1 calc R
C15A C 0.574(2) 0.7018(18) 0.801(2) 0.40(4) Uani 1 1 d D
H15C H 0.5443 0.6894 0.7553 0.598 Uiso 1 1 calc R
H15D H 0.5846 0.7510 0.8009 0.598 Uiso 1 1 calc R
H15E H 0.5467 0.6910 0.8411 0.598 Uiso 1 1 calc R
C16A C 0.8475(12) 0.3920(9) 0.8818(12) 0.158(7) Uani 1 1 d .
H16D H 0.8938 0.4181 0.8847 0.190 Uiso 1 1 calc R
H16E H 0.8536 0.3588 0.9222 0.190 Uiso 1 1 calc R

loop_
_atom_site_aniso_label
_atom_site_aniso_U_11
_atom_site_aniso_U_22
_atom_site_aniso_U_33
_atom_site_aniso_U_23
_atom_site_aniso_U_13
_atom_site_aniso_U_12
I1 0.0782(4) 0.0753(5) 0.0895(5) 0.0317(3) 0.0290(3) 0.0210(3)
I2 0.0696(4) 0.0786(5) 0.0734(4) 0.0168(3) 0.0134(3) 0.0035(3)
Si1 0.0602(14) 0.0764(17) 0.0753(16) 0.0267(14) 0.0237(12) 0.0165(12)
Si2 0.0884(18) 0.0656(16) 0.0627(15) 0.0037(12) 0.0215(13) 0.0128(13)
Si3 0.0653(15) 0.090(2) 0.0742(17) 0.0203(15) 0.0036(12) -0.0063(14)
Si4 0.0846(18) 0.0709(17) 0.0732(17) 0.0100(14) 0.0098(13) -0.0131(14)
Si5 0.0664(16) 0.102(2) 0.091(2) 0.0312(17) 0.0345(14) 0.0287(15)
Si6 0.116(3) 0.079(2) 0.092(2) -0.0022(16) 0.0458(18) 0.0134(17)
Cl1 0.0765(17) 0.139(3) 0.126(2) 0.064(2) 0.0323(16) 0.0483(17)
Cl2 0.095(2) 0.161(3) 0.154(3) 0.074(3) 0.058(2) 0.074(2)
Cl3 0.0811(17) 0.124(2) 0.131(2) 0.059(2) 0.0508(17) 0.0173(16)
Cl4 0.154(3) 0.120(2) 0.0626(16) 0.0004(16) 0.0320(17) 0.011(2)
Cl5 0.181(4) 0.0674(17) 0.116(2) -0.0064(16) 0.048(2) 0.0204(19)
Cl6 0.0874(19) 0.149(3) 0.130(3) 0.052(2) 0.0591(18) 0.0233(19)
Cl7 0.129(3) 0.123(3) 0.117(3) 0.029(2) -0.008(2) -0.056(2)
Cl8 0.123(2) 0.124(3) 0.0856(19) 0.0215(18) -0.0156(17) -0.041(2)
Cl9 0.143(3) 0.096(2) 0.121(3) 0.023(2) 0.007(2) -0.048(2)
Cl10 0.107(2) 0.171(4) 0.098(2) 0.046(2) -0.0281(18) -0.014(2)
Cl11 0.184(4) 0.171(4) 0.089(2) -0.023(2) 0.063(2) 0.005(3)
Cl12 0.253(6) 0.080(2) 0.202(5) -0.008(3) 0.093(4) 0.046(3)
C0 0.21(2) 0.174(18) 0.19(2) -0.030(16) 0.046(17) 0.060(17)
ClB 0.198(5) 0.159(4) 0.181(5) -0.035(4) 0.028(4) 0.053(4)
ClA 0.523(17) 0.428(14) 0.129(4) -0.087(6) -0.044(7) 0.347(14)
N1 0.082(5) 0.048(4) 0.056(4) -0.005(3) -0.003(4) 0.009(4)
N1A 0.081(6) 0.101(7) 0.079(6) 0.009(5) 0.022(5) 0.001(5)
C15 0.116(11) 0.143(12) 0.116(10) -0.050(9) -0.015(9) 0.046(9)
C14 0.069(8) 0.182(15) 0.188(15) -0.111(14) -0.003(9) 0.008(9)
C7A 0.130(12) 0.136(13) 0.159(14) 0.005(11) 0.047(10) -0.047(11)
C13 0.106(10) 0.184(15) 0.144(13) -0.061(12) 0.038(9) 0.044(10)
C12 0.078(10) 0.38(4) 0.38(3) -0.32(3) -0.056(15) 0.064(15)
C11 0.139(14) 0.116(12) 0.182(17) 0.025(12) -0.053(13) 0.021(11)
C6A 0.22(2) 0.134(16) 0.22(2) 0.005(15) 0.134(19) 0.011(15)
C5A 0.33(4) 0.089(12) 0.61(6) 0.02(2) 0.38(4) -0.002(16)
C10 0.165(18) 0.20(2) 0.20(2) 0.106(17) 0.053(15) 0.037(16)
C9 0.079(9) 0.35(3) 0.36(3) -0.32(3) 0.040(14) -0.027(13)
C4A 0.18(2) 0.171(19) 0.21(2) -0.019(18) 0.023(17) 0.013(17)
C8 0.077(9) 0.151(15) 0.28(3) 0.102(16) -0.011(13) -0.014(9)
C3A 0.126(14) 0.180(18) 0.178(18) 0.016(16) 0.012(13) -0.029(13)
C7 0.126(12) 0.132(12) 0.185(16) 0.034(12) -0.017(11) 0.049(10)
C6 0.076(10) 0.32(3) 0.49(4) 0.33(3) -0.037(17) 0.000(14)
C5 0.083(10) 0.32(3) 0.20(2) 0.11(2) 0.047(11) 0.006(15)
C4 0.092(12) 0.45(5) 0.29(3) 0.26(3) 0.029(15) 0.06(2)
C3 0.162(17) 0.23(2) 0.19(2) -0.075(18) 0.066(15) 0.033(16)
C2 0.136(18) 0.34(4) 0.35(4) 0.23(4) 0.03(2) 0.04(2)
C1 0.119(13) 0.183(18) 0.25(2) -0.103(18) -0.069(15) 0.015(13)
C11A 0.32(4) 0.20(2) 0.17(2) -0.009(19) 0.08(2) 0.05(2)
C10A 0.27(3) 0.133(17) 0.39(4) 0.03(2) 0.22(3) -0.050(18)
C9A 0.144(19) 0.43(5) 0.17(2) 0.10(3) 0.087(16) 0.04(2)
C8A 0.24(3) 0.118(16) 0.37(4) -0.01(2) 0.15(3) 0.053(17)
C16 0.18(2) 0.38(5) 0.29(4) -0.11(3) 0.03(2) -0.13(3)
C13A 0.17(2) 0.30(4) 0.33(4) 0.16(3) 0.06(2) 0.10(2)
C12A 0.26(3) 0.20(2) 0.25(3) -0.03(2) 0.14(2) -0.11(2)
C2A 0.156(19) 0.29(3) 0.27(3) 0.15(3) 0.064(19) 0.09(2)
C1A 0.27(4) 0.31(4) 0.23(3) 0.00(3) 0.17(3) 0.08(3)
C14A 0.27(4) 0.65(10) 0.26(4) -0.14(5) 0.18(4) -0.03(5)
C15A 0.71(11) 0.23(4) 0.23(4) -0.03(3) -0.04(6) 0.02(5)
C16A 0.188(19) 0.095(11) 0.20(2) -0.028(12) 0.046(15) -0.002(11)

loop_
_atom_type_symbol
_atom_type_description
_atom_type_scat_dispersion_real
_atom_type_scat_dispersion_imag
_atom_type_scat_source
C C 0.0033 0.0016 'International Tables Vol C Tables 4.2.6.8 and 6.1.1.4'
H H 0.0000 0.0000 'International Tables Vol C Tables 4.2.6.8 and 6.1.1.4'
N N 0.0061 0.0033 'International Tables Vol C Tables 4.2.6.8 and 6.1.1.4'
Si Si 0.0817 0.0704 'International Tables Vol C Tables 4.2.6.8 and 6.1.1.4'
Cl Cl 0.1484 0.1585 'International Tables Vol C Tables 4.2.6.8 and 6.1.1.4'
I I -0.4742 1.8119 'International Tables Vol C Tables 4.2.6.8 and 6.1.1.4'

loop_
_geom_angle_atom_site_label_1
_geom_angle_atom_site_label_2
_geom_angle_atom_site_label_3
_geom_angle
Cl1 Si1 Cl3 99.59(16)
Cl1 Si1 Si2 108.74(18)
Cl3 Si1 Si2 108.31(18)
Cl1 Si1 Si4 108.09(18)
Cl3 Si1 Si4 109.43(18)
Si2 Si1 Si4 120.62(14)
Cl5 Si2 Cl4 100.16(18)
Cl5 Si2 Si1 107.76(19)
Cl4 Si2 Si1 109.16(18)
Cl5 Si2 Si3 108.51(19)
Cl4 Si2 Si3 110.28(18)
Si1 Si2 Si3 119.24(15)
Cl7 Si3 Cl10 98.48(19)
Cl7 Si3 Si5 110.1(2)
Cl10 Si3 Si5 109.2(2)
Cl7 Si3 Si2 108.0(2)
Cl10 Si3 Si2 108.61(19)
Si5 Si3 Si2 120.31(16)
Cl8 Si4 Cl9 100.70(18)
Cl8 Si4 Si6 109.22(19)
Cl9 Si4 Si6 107.9(2)
Cl8 Si4 Si1 108.24(19)
Cl9 Si4 Si1 109.10(18)
Si6 Si4 Si1 119.93(16)
Cl2 Si5 Cl6 99.81(17)
Cl2 Si5 Si6 108.9(2)
Cl6 Si5 Si6 108.1(2)
Cl2 Si5 Si3 109.5(2)
Cl6 Si5 Si3 108.8(2)
Si6 Si5 Si3 119.87(15)
Cl12 Si6 Cl11 99.9(2)
Cl12 Si6 Si5 108.6(3)
Cl11 Si6 Si5 108.9(2)
Cl12 Si6 Si4 110.1(2)
Cl11 Si6 Si4 107.5(2)
Si5 Si6 Si4 119.86(17)
ClA C0 ClB 116.6(12)
ClA C0 H0A 108.1
ClB C0 H0A 108.1
ClA C0 H0B 108.2
ClB C0 H0B 108.2
H0A C0 H0B 107.3
C6 N1 C9 110.6(19)
C6 N1 C12 115.7(18)
C9 N1 C12 104.0(10)
C6 N1 C4 102.6(12)
C9 N1 C4 112.2(18)
C12 N1 C4 111.9(19)
C3A N1A C5A 102.2(17)
C3A N1A C6A 117.3(15)
C5A N1A C6A 107.2(13)
C3A N1A C4A 114.1(14)
C5A N1A C4A 109.7(18)
C6A N1A C4A 106.0(14)
C9 C15 C13 145.4(18)
C9 C15 H15A 100.5
C13 C15 H15A 100.5
C9 C15 H15B 100.5
C13 C15 H15B 100.5
H15A C15 H15B 104.3
C12 C14 C1 162.8(19)
C12 C14 H14A 95.3
C1 C14 H14A 95.3
C12 C14 H14B 95.3
C1 C14 H14B 95.3
H14A C14 H14B 103.3
C5A C7A C10A 145(3)
C5A C7A H7A1 100.7
C10A C7A H7A1 100.7
C5A C7A H7A2 100.7
C10A C7A H7A2 100.7
H7A1 C7A H7A2 104.4
C3 C13 C15 135(2)
C3 C13 H13A 103.5
C15 C13 H13A 103.5
C3 C13 H13B 103.5
C15 C13 H13B 103.5
H13A C13 H13B 105.3
C14 C12 N1 163.2(16)
C14 C12 H12A 95.2
N1 C12 H12A 95.2
C14 C12 H12B 95.2
N1 C12 H12B 95.2
H12A C12 H12B 103.2
C10 C11 C7 121.1(17)
C10 C11 H11A 107.0
C7 C11 H11A 107.1
C10 C11 H11B 107.1
C7 C11 H11B 107.1
H11A C11 H11B 106.8
C8A C6A N1A 136(3)
C8A C6A H6A1 103.1
N1A C6A H6A1 103.1
C8A C6A H6A2 103.1
N1A C6A H6A2 103.1
H6A1 C6A H6A2 105.1
C7A C5A N1A 142(3)
C7A C5A H5A1 101.4
N1A C5A H5A1 101.4
C7A C5A H5A2 101.4
N1A C5A H5A2 101.4
H5A1 C5A H5A2 104.6
C11 C10 H10A 109.5
C11 C10 H10B 109.5
H10A C10 H10B 109.5
C11 C10 H10C 109.5
H10A C10 H10C 109.5
H10B C10 H10C 109.5
C15 C9 N1 153.7(15)
C15 C9 H9A 98.1
N1 C9 H9A 98.1
C15 C9 H9B 98.1
N1 C9 H9B 98.1
H9A C9 H9B 103.7
C2A C4A N1A 128(2)
C2A C4A H4A1 105.3
N1A C4A H4A1 105.3
C2A C4A H4A2 105.3
N1A C4A H4A2 105.3
H4A1 C4A H4A2 106.0
C4 C8 C5 169(2)
C4 C8 H8A 93.5
C5 C8 H8A 93.5
C4 C8 H8B 93.5
C5 C8 H8B 93.5
H8A C8 H8B 103.1
N1A C3A C9A 112(2)
N1A C3A H3A1 109.2
C9A C3A H3A1 109.2
N1A C3A H3A2 109.2
C9A C3A H3A2 109.2
H3A1 C3A H3A2 107.9
C6 C7 C11 134(2)
C6 C7 H7A 103.8
C11 C7 H7A 103.8
C6 C7 H7B 103.8
C11 C7 H7B 103.8
H7A C7 H7B 105.4
C7 C6 N1 152(2)
C7 C6 H6A 98.5
N1 C6 H6A 98.5
C7 C6 H6B 98.5
N1 C6 H6B 98.5
H6A C6 H6B 103.8
C2 C5 C8 172(4)
C2 C5 H5A 92.6
C8 C5 H5A 92.6
C2 C5 H5B 92.6
C8 C5 H5B 92.6
H5A C5 H5B 103.0
C8 C4 N1 167.5(19)
C8 C4 H4A 93.9
N1 C4 H4A 93.9
C8 C4 H4B 93.9
N1 C4 H4B 93.9
H4A C4 H4B 103.1
C13 C3 H3A 109.5
C13 C3 H3B 109.5
H3A C3 H3B 109.5
C13 C3 H3C 109.5
H3A C3 H3C 109.5
H3B C3 H3C 109.5
C5 C2 H2A 109.5
C5 C2 H2B 109.5
H2A C2 H2B 109.5
C5 C2 H2C 109.4
H2A C2 H2C 109.5
H2B C2 H2C 109.5
C16 C1 C14 159(3)
C16 C1 H1A 96.4
C14 C1 H1A 96.3
C16 C1 H1B 96.3
C14 C1 H1B 96.3
H1A C1 H1B 103.4
C16A C11A H11C 109.5
C16A C11A H11D 109.5
H11C C11A H11D 109.5
C16A C11A H11E 109.5
H11C C11A H11E 109.5
H11D C11A H11E 109.5
C12A C10A C7A 139(3)
C12A C10A H10D 102.2
C7A C10A H10D 102.2
C12A C10A H10E 102.2
C7A C10A H10E 102.2
H10D C10A H10E 104.8
C1A C9A C3A 103(2)
C1A C9A H9A1 111.2
C3A C9A H9A1 111.2
C1A C9A H9A2 111.2
C3A C9A H9A2 111.2
H9A1 C9A H9A2 109.1
C6A C8A C16A 133(3)
C6A C8A H8A1 104.0
C16A C8A H8A1 104.0
C6A C8A H8A2 104.0
C16A C8A H8A2 104.0
H8A1 C8A H8A2 105.4
C1 C16 H16A 109.5
C1 C16 H16B 109.4
H16A C16 H16B 109.5
C1 C16 H16C 109.5
H16A C16 H16C 109.5
H16B C16 H16C 109.5
C15A C13A C2A 118(3)
C15A C13A H13C 107.8
C2A C13A H13C 107.8
C15A C13A H13D 107.7
C2A C13A H13D 107.7
H13C C13A H13D 107.1
C10A C12A H12C 109.5
C10A C12A H12D 109.4
H12C C12A H12D 109.5
C10A C12A H12E 109.5
H12C C12A H12E 109.5
H12D C12A H12E 109.5
C4A C2A C13A 119(3)
C4A C2A H2A1 107.7
C13A C2A H2A1 107.7
C4A C2A H2A2 107.6
C13A C2A H2A2 107.7
H2A1 C2A H2A2 107.1
C14A C1A C9A 106(2)
C14A C1A H1A1 110.4
C9A C1A H1A1 110.4
C14A C1A H1A2 110.5
C9A C1A H1A2 110.4
H1A1 C1A H1A2 108.6
C1A C14A H14C 109.4
C1A C14A H14D 109.6
H14C C14A H14D 109.5
C1A C14A H14E 109.4
H14C C14A H14E 109.5
H14D C14A H14E 109.5
C13A C15A H15C 109.5
C13A C15A H15D 109.4
H15C C15A H15D 109.5
C13A C15A H15E 109.4
H15C C15A H15E 109.5
H15D C15A H15E 109.5
C11A C16A C8A 125(3)
C11A C16A H16D 106.0
C8A C16A H16D 106.0
C11A C16A H16E 106.0
C8A C16A H16E 106.0
H16D C16A H16E 106.3

loop_
_geom_bond_atom_site_label_1
_geom_bond_atom_site_label_2
_geom_bond_distance
Si1 Cl1 2.079(4)
Si1 Cl3 2.079(4)
Si1 Si2 2.322(4)
Si1 Si4 2.338(4)
Si2 Cl5 2.078(4)
Si2 Cl4 2.090(4)
Si2 Si3 2.351(4)
Si3 Cl7 2.084(4)
Si3 Cl10 2.095(4)
Si3 Si5 2.338(5)
Si4 Cl8 2.078(4)
Si4 Cl9 2.087(4)
Si4 Si6 2.337(5)
Si5 Cl2 2.087(4)
Si5 Cl6 2.089(4)
Si5 Si6 2.334(5)
Si6 Cl12 2.066(5)
Si6 Cl11 2.089(5)
C0 ClA 1.58(2)
C0 ClB 1.71(2)
C0 H0A 0.9700
C0 H0B 0.9700
N1 C6 1.416(16)
N1 C9 1.422(15)
N1 C12 1.433(17)
N1 C4 1.46(2)
N1A C3A 1.44(2)
N1A C5A 1.46(2)
N1A C6A 1.46(2)
N1A C4A 1.53(3)
C15 C9 1.198(18)
C15 C13 1.373(18)
C15 H15A 0.9700
C15 H15B 0.9700
C14 C12 1.102(17)
C14 C1 1.34(2)
C14 H14A 0.9700
C14 H14B 0.9700
C7A C5A 1.19(2)
C7A C10A 1.42(2)
C7A H7A1 0.9700
C7A H7A2 0.9700
C13 C3 1.28(2)
C13 H13A 0.9700
C13 H13B 0.9700
C12 H12A 0.9700
C12 H12B 0.9700
C11 C10 1.37(2)
C11 C7 1.45(2)
C11 H11A 0.9700
C11 H11B 0.9700
C6A C8A 1.23(3)
C6A H6A1 0.9700
C6A H6A2 0.9700
C5A H5A1 0.9700
C5A H5A2 0.9700
C10 H10A 0.9600
C10 H10B 0.9600
C10 H10C 0.9600
C9 H9A 0.9700
C9 H9B 0.9700
C4A C2A 1.38(3)
C4A H4A1 0.9700
C4A H4A2 0.9700
C8 C4 1.16(2)
C8 C5 1.29(2)
C8 H8A 0.9700
C8 H8B 0.9700
C3A C9A 1.44(3)
C3A H3A1 0.9700
C3A H3A2 0.9700
C7 C6 1.24(2)
C7 H7A 0.9700
C7 H7B 0.9700
C6 H6A 0.9700
C6 H6B 0.9700
C5 C2 1.19(3)
C5 H5A 0.9700
C5 H5B 0.9700
C4 H4A 0.9700
C4 H4B 0.9700
C3 H3A 0.9600
C3 H3B 0.9600
C3 H3C 0.9600
C2 H2A 0.9600
C2 H2B 0.9600
C2 H2C 0.9600
C1 C16 1.19(3)
C1 H1A 0.9700
C1 H1B 0.9700
C11A C16A 1.31(3)
C11A H11C 0.9600
C11A H11D 0.9600
C11A H11E 0.9600
C10A C12A 1.23(3)
C10A H10D 0.9700
C10A H10E 0.9700
C9A C1A 1.43(4)
C9A H9A1 0.9700
C9A H9A2 0.9700
C8A C16A 1.41(3)
C8A H8A1 0.9700
C8A H8A2 0.9700
C16 H16A 0.9600
C16 H16B 0.9600
C16 H16C 0.9600
C13A C15A 1.398(19)
C13A C2A 1.54(4)
C13A H13C 0.9700
C13A H13D 0.9700
C12A H12C 0.9600
C12A H12D 0.9600
C12A H12E 0.9600
C2A H2A1 0.9700
C2A H2A2 0.9700
C1A C14A 1.34(5)
C1A H1A1 0.9700
C1A H1A2 0.9700
C14A H14C 0.9600
C14A H14D 0.9600
C14A H14E 0.9600
C15A H15C 0.9600
C15A H15D 0.9600
C15A H15E 0.9600
C16A H16D 0.9700
C16A H16E 0.9700
